data_4504769
loop_
_publ_author_name
'Lou, Ben-Yong'
'Jiang, Fei-Long'
'Wu, Ben-Lai'
'Yuan, Da-Qiang'
'Hong, Mao-Chun'

_publ_section_title
;
 From Helical Array to Porous Architecture:&#x2009; Exploring the Use of
 Side Chains of Amino Acids to Engineer 1D Infinite Coordination Polymeric
 Chain into Porous Frameworks
;
_journal_issue 4
_journal_name_full 'Crystal Growth &amp; Design'
_journal_page_first 989
_journal_paper_doi 10.1021/cg050589j
_journal_volume 6
_journal_year 2006
_chemical_formula_sum 'C38 H47 Cu2 N7 O13'
_chemical_formula_weight 936.91
_chemical_name_systematic
; 
 ? 
;
_space_group_IT_number 15
_symmetry_cell_setting monoclinic
_symmetry_space_group_name_Hall '-C 2yc'
_symmetry_space_group_name_H-M 'C 1 2/c 1'
_atom_sites_solution_hydrogens geom
_atom_sites_solution_primary direct
_atom_sites_solution_secondary difmap
_audit_creation_method SHELXL-97
_cell_angle_alpha 90.00
_cell_angle_beta 94.305(2)
_cell_angle_gamma 90.00
_cell_formula_units_Z 4
_cell_length_a 22.8992(13)
_cell_length_b 24.8190(11)
_cell_length_c 9.0518(5)
_cell_measurement_reflns_used 5135
_cell_measurement_temperature 293(2)
_cell_measurement_theta_max 27.4835
_cell_measurement_theta_min 3.2181
_cell_volume 5129.9(5)
_computing_cell_refinement 'CrystalClear (Rigaku Corp., 2000)'
_computing_data_collection 'CrystalClear (Rigaku Corp., 2000)'
_computing_data_reduction 'CrystalClear (Rigaku Corp., 2000)'
_computing_structure_refinement 'SHELXL-97 (Sheldrick, 1997)'
_computing_structure_solution 'SHELXS-97 (Sheldrick, 1990)'
_diffrn_ambient_temperature 293(2)
_diffrn_detector_area_resol_mean 14.6306
_diffrn_measured_fraction_theta_full 0.997
_diffrn_measured_fraction_theta_max 0.997
_diffrn_radiation_monochromator graphite
_diffrn_radiation_source 'fine-focus sealed tube'
_diffrn_radiation_type MoK\a
_diffrn_radiation_wavelength 0.71073
_diffrn_reflns_av_R_equivalents 0.0272
_diffrn_reflns_av_sigmaI/netI 0.0263
_diffrn_reflns_limit_h_max 29
_diffrn_reflns_limit_h_min -28
_diffrn_reflns_limit_k_max 32
_diffrn_reflns_limit_k_min -32
_diffrn_reflns_limit_l_max 7
_diffrn_reflns_limit_l_min -11
_diffrn_reflns_number 19697
_diffrn_reflns_theta_full 27.48
_diffrn_reflns_theta_max 27.48
_diffrn_reflns_theta_min 3.22
_exptl_absorpt_coefficient_mu 0.888
_exptl_absorpt_correction_T_max 1.0000
_exptl_absorpt_correction_T_min 0.8116
_exptl_absorpt_correction_type multi-scan
_exptl_crystal_colour blue
_exptl_crystal_density_diffrn 1.213
_exptl_crystal_density_method 'not measured'
_exptl_crystal_description prism
_exptl_crystal_F_000 1944
_exptl_crystal_size_max 0.36
_exptl_crystal_size_mid 0.25
_exptl_crystal_size_min 0.25
_refine_diff_density_max 0.949
_refine_diff_density_min -0.671
_refine_diff_density_rms 0.131
_refine_ls_extinction_method none
_refine_ls_goodness_of_fit_ref 1.141
_refine_ls_hydrogen_treatment mixed
_refine_ls_matrix_type full
_refine_ls_number_parameters 256
_refine_ls_number_reflns 5870
_refine_ls_number_restraints 0
_refine_ls_restrained_S_all 1.141
_refine_ls_R_factor_all 0.0900
_refine_ls_R_factor_gt 0.0744
_refine_ls_shift/su_max 0.000
_refine_ls_shift/su_mean 0.000
_refine_ls_structure_factor_coef Fsqd
_refine_ls_weighting_details 'calc w=1/[\s^2^(Fo^2^)+(0.1428P)^2^+9.6593P] where P=(Fo^2^+2Fc^2^)/3'
_refine_ls_weighting_scheme calc
_refine_ls_wR_factor_gt 0.2368
_refine_ls_wR_factor_ref 0.2522
_reflns_number_gt 4682
_reflns_number_total 5870
_reflns_threshold_expression >2sigma(I)
_cod_data_source_file cg050589jsi20051107_011536.cif
_cod_data_source_block d:\lby-data\&#x00BE;&#x00A7;&#x00CC;&#x00E5;&#x00CA;&#x00FD;&#x00BE;&#x00DD;\complex6\lou
_cod_depositor_comments
;
The following automatic conversions were performed:

'_exptl_absorpt_correction_type' value 'Multi-scan' changed to
'multi-scan' according to
/home/saulius/struct/CIF-dictionaries/cif_core.dic dictionary named
'cif_core.dic' version 2.4.1 from 2010-06-29.

Automatic conversion script
Id: cif_fix_values 1715 2011-07-08 13:25:40Z adriana 
;
_cod_original_sg_symbol_H-M C2/c
_cod_database_code 4504769

loop_
_symmetry_equiv_pos_as_xyz
'x, y, z'
'-x, y, -z+1/2'
'x+1/2, y+1/2, z'
'-x+1/2, y+1/2, -z+1/2'
'-x, -y, -z'
'x, -y, z-1/2'
'-x+1/2, -y+1/2, -z'
'x+1/2, -y+1/2, z-1/2'

loop_
_atom_site_label
_atom_site_type_symbol
_atom_site_fract_x
_atom_site_fract_y
_atom_site_fract_z
_atom_site_U_iso_or_equiv
_atom_site_adp_type
_atom_site_occupancy
_atom_site_symmetry_multiplicity
_atom_site_calc_flag
_atom_site_refinement_flags
Cu1 Cu 0.23987(2) 0.072534(19) 0.87316(5) 0.0430(2) Uani 1 1 d .
O1 O 0.23618(14) 0.01627(12) 1.0231(3) 0.0492(7) Uani 1 1 d .
O2 O 0.28469(16) -0.01976(14) 1.2197(4) 0.0619(9) Uani 1 1 d .
O3 O 0.0000 0.0768(5) 1.2500 0.156(5) Uani 1 2 d S
O4 O -0.0106(4) 0.1493(4) 1.1363(9) 0.166(3) Uani 1 1 d .
O5 O 0.4297(10) 0.0312(10) 0.858(3) 0.217(9) Uiso 0.50 1 d P
O6 O 0.3940(4) 0.1883(4) 0.9840(10) 0.176(3) Uiso 1 1 d .
N1 N 0.32064(16) 0.08388(15) 0.9701(4) 0.0487(8) Uani 1 1 d .
H1A H 0.3479 0.0692 0.9123 0.058 Uiso 1 1 calc R
H1B H 0.3281 0.1202 0.9797 0.058 Uiso 1 1 calc R
N2 N 0.24238(16) 0.13765(14) 0.7401(4) 0.0476(8) Uani 1 1 d .
N3 N 0.15371(15) 0.06195(14) 0.8236(4) 0.0448(8) Uani 1 1 d .
N4 N 0.0000 0.1238(6) 1.2500 0.104(3) Uani 1 2 d S
C1 C 0.2790(2) 0.01426(16) 1.1208(4) 0.0457(9) Uani 1 1 d .
C2 C 0.3251(2) 0.05804(19) 1.1180(5) 0.0515(10) Uani 1 1 d .
H2 H 0.3648 0.0415 1.1362 0.062 Uiso 1 1 calc R
C3 C 0.3156(3) 0.0991(2) 1.2423(5) 0.0659(13) Uani 1 1 d .
H3A H 0.3213 0.0804 1.3390 0.079 Uiso 1 1 calc R
H3B H 0.3458 0.1275 1.2403 0.079 Uiso 1 1 calc R
C4 C 0.2562(3) 0.1254(2) 1.2317(5) 0.0624(12) Uani 1 1 d .
C5 C 0.2456(3) 0.1717(2) 1.1479(7) 0.0789(16) Uani 1 1 d .
H5 H 0.2756 0.1867 1.0937 0.095 Uiso 1 1 calc R
C6 C 0.1907(4) 0.1961(3) 1.1435(8) 0.090(2) Uani 1 1 d .
H6 H 0.1832 0.2276 1.0856 0.107 Uiso 1 1 calc R
C7 C 0.1481(3) 0.1751(3) 1.2209(8) 0.0891(19) Uani 1 1 d .
H7 H 0.1110 0.1923 1.2185 0.107 Uiso 1 1 calc R
C8 C 0.1578(3) 0.1296(3) 1.3026(7) 0.0831(17) Uani 1 1 d .
H8 H 0.1273 0.1153 1.3566 0.100 Uiso 1 1 calc R
C9 C 0.2108(3) 0.1044(2) 1.3075(6) 0.0698(14) Uani 1 1 d .
H9 H 0.2167 0.0721 1.3631 0.084 Uiso 1 1 calc R
C10 C 0.1991(2) 0.17404(19) 0.7244(6) 0.0578(11) Uani 1 1 d .
H10 H 0.1659 0.1694 0.7800 0.069 Uiso 1 1 calc R
C11 C 0.2005(2) 0.21797(19) 0.6313(6) 0.0587(11) Uani 1 1 d .
H11 H 0.1685 0.2424 0.6229 0.070 Uiso 1 1 calc R
C12 C 0.2886(2) 0.14583(18) 0.6612(5) 0.0523(10) Uani 1 1 d .
H12 H 0.3200 0.1207 0.6708 0.063 Uiso 1 1 calc R
C13 C 0.2929(2) 0.18883(18) 0.5669(5) 0.0507(10) Uani 1 1 d .
H13 H 0.3266 0.1928 0.5127 0.061 Uiso 1 1 calc R
C14 C 0.24808(19) 0.22643(15) 0.5510(4) 0.0445(9) Uani 1 1 d .
C15 C 0.1173(2) 0.0680(2) 0.9316(5) 0.0557(11) Uani 1 1 d .
H15 H 0.1337 0.0743 1.0296 0.067 Uiso 1 1 calc R
C16 C 0.0584(2) 0.0656(2) 0.9074(5) 0.0568(11) Uani 1 1 d .
H16 H 0.0347 0.0693 0.9886 0.068 Uiso 1 1 calc R
C17 C 0.1302(2) 0.0527(2) 0.6859(5) 0.0562(11) Uani 1 1 d .
H17 H 0.1553 0.0474 0.6082 0.067 Uiso 1 1 calc R
C18 C 0.0700(2) 0.0509(2) 0.6541(5) 0.0561(11) Uani 1 1 d .
H18 H 0.0547 0.0447 0.5551 0.067 Uiso 1 1 calc R
C19 C 0.03163(17) 0.05786(16) 0.7648(4) 0.0431(8) Uani 1 1 d .
O7 O 0.42771(17) 0.19974(16) 0.4117(4) 0.170(6) Uiso 0.50 1 d PR
O8 O 0.07089(17) 0.20664(16) 0.8843(4) 0.181(7) Uiso 0.50 1 d PR
O9 O 0.03803(17) 0.19329(16) 0.6387(4) 0.210(8) Uiso 0.50 1 d PR

loop_
_atom_site_aniso_label
_atom_site_aniso_U_11
_atom_site_aniso_U_22
_atom_site_aniso_U_33
_atom_site_aniso_U_23
_atom_site_aniso_U_13
_atom_site_aniso_U_12
Cu1 0.0463(3) 0.0446(3) 0.0375(3) 0.00469(18) 0.0000(2) -0.00533(18)
O1 0.0580(17) 0.0465(15) 0.0425(15) 0.0066(12) 0.0001(13) -0.0095(13)
O2 0.075(2) 0.0604(19) 0.0500(18) 0.0166(15) 0.0030(16) 0.0007(16)
O3 0.213(13) 0.114(8) 0.150(10) 0.000 0.085(9) 0.000
O4 0.166(7) 0.206(8) 0.132(6) 0.050(6) 0.052(5) 0.041(6)
N1 0.0501(19) 0.0530(19) 0.0423(18) 0.0032(15) -0.0008(15) -0.0102(15)
N2 0.0531(19) 0.0462(18) 0.0436(18) 0.0077(15) 0.0055(15) -0.0029(15)
N3 0.0469(18) 0.0481(18) 0.0391(17) 0.0043(14) 0.0003(14) -0.0058(14)
N4 0.092(6) 0.153(10) 0.070(5) 0.000 0.025(5) 0.000
C1 0.055(2) 0.045(2) 0.0369(19) 0.0001(16) 0.0042(17) 0.0007(17)
C2 0.055(2) 0.057(2) 0.041(2) 0.0047(19) -0.0065(18) -0.0037(19)
C3 0.079(3) 0.071(3) 0.045(2) -0.007(2) -0.008(2) -0.013(3)
C4 0.090(4) 0.054(2) 0.043(2) -0.014(2) -0.001(2) -0.002(2)
C5 0.114(5) 0.055(3) 0.069(3) -0.005(3) 0.013(3) -0.001(3)
C6 0.120(6) 0.062(3) 0.086(4) 0.001(3) 0.004(4) 0.017(4)
C7 0.097(5) 0.087(4) 0.084(4) -0.019(4) 0.011(4) 0.020(4)
C8 0.097(5) 0.087(4) 0.067(4) -0.009(3) 0.015(3) -0.002(3)
C9 0.090(4) 0.073(3) 0.047(3) -0.009(2) 0.006(3) -0.004(3)
C10 0.059(3) 0.053(2) 0.063(3) 0.015(2) 0.017(2) 0.002(2)
C11 0.058(3) 0.051(2) 0.068(3) 0.015(2) 0.016(2) 0.007(2)
C12 0.051(2) 0.053(2) 0.054(2) 0.0105(19) 0.0080(19) 0.0069(18)
C13 0.054(2) 0.051(2) 0.048(2) 0.0081(18) 0.0111(19) -0.0008(18)
C14 0.055(2) 0.0387(19) 0.0395(19) 0.0013(16) 0.0030(17) -0.0035(16)
C15 0.052(2) 0.078(3) 0.036(2) -0.003(2) -0.0008(18) -0.007(2)
C16 0.053(2) 0.083(3) 0.035(2) -0.001(2) 0.0052(19) 0.000(2)
C17 0.046(2) 0.081(3) 0.042(2) -0.007(2) 0.0062(18) 0.001(2)
C18 0.050(2) 0.080(3) 0.038(2) -0.008(2) -0.0021(18) -0.002(2)
C19 0.048(2) 0.0439(19) 0.0371(19) -0.0009(15) 0.0020(16) -0.0034(16)

loop_
_atom_type_symbol
_atom_type_description
_atom_type_scat_dispersion_real
_atom_type_scat_dispersion_imag
_atom_type_scat_source
C C 0.0033 0.0016 'International Tables Vol C Tables 4.2.6.8 and 6.1.1.4'
H H 0.0000 0.0000 'International Tables Vol C Tables 4.2.6.8 and 6.1.1.4'
N N 0.0061 0.0033 'International Tables Vol C Tables 4.2.6.8 and 6.1.1.4'
O O 0.0106 0.0060 'International Tables Vol C Tables 4.2.6.8 and 6.1.1.4'
Cu Cu 0.3201 1.2651 'International Tables Vol C Tables 4.2.6.8 and 6.1.1.4'

loop_
_geom_angle_atom_site_label_1
_geom_angle_atom_site_label_2
_geom_angle_atom_site_label_3
_geom_angle
_geom_angle_site_symmetry_3
O1 Cu1 N1 83.29(14) .
O1 Cu1 N3 88.21(13) .
N1 Cu1 N3 166.98(15) .
O1 Cu1 N2 172.45(14) .
N1 Cu1 N2 94.69(15) .
N3 Cu1 N2 92.46(14) .
O1 Cu1 O2 93.39(14) 6
N1 Cu1 O2 84.37(15) 6
N3 Cu1 O2 106.04(14) 6
N2 Cu1 O2 93.66(14) 6
C1 O1 Cu1 116.1(3) .
C1 O2 Cu1 146.4(3) 6_556
C2 N1 Cu1 109.5(3) .
C2 N1 H1A 109.8 .
Cu1 N1 H1A 109.8 .
C2 N1 H1B 109.8 .
Cu1 N1 H1B 109.8 .
H1A N1 H1B 108.2 .
C12 N2 C10 116.8(4) .
C12 N2 Cu1 120.0(3) .
C10 N2 Cu1 123.3(3) .
C15 N3 C17 118.0(4) .
C15 N3 Cu1 118.5(3) .
C17 N3 Cu1 123.3(3) .
O3 N4 O4 121.3(8) .
O3 N4 O4 121.3(8) 2_557
O4 N4 O4 117.4(16) 2_557
O2 C1 O1 124.6(4) .
O2 C1 C2 117.9(4) .
O1 C1 C2 117.5(4) .
N1 C2 C1 108.9(3) .
N1 C2 C3 111.6(4) .
C1 C2 C3 108.9(4) .
N1 C2 H2 109.1 .
C1 C2 H2 109.1 .
C3 C2 H2 109.1 .
C4 C3 C2 114.6(4) .
C4 C3 H3A 108.6 .
C2 C3 H3A 108.6 .
C4 C3 H3B 108.6 .
C2 C3 H3B 108.6 .
H3A C3 H3B 107.6 .
C5 C4 C9 118.3(6) .
C5 C4 C3 121.0(6) .
C9 C4 C3 120.7(5) .
C4 C5 C6 119.7(7) .
C4 C5 H5 120.1 .
C6 C5 H5 120.1 .
C7 C6 C5 120.2(7) .
C7 C6 H6 119.9 .
C5 C6 H6 119.9 .
C6 C7 C8 120.7(7) .
C6 C7 H7 119.7 .
C8 C7 H7 119.7 .
C7 C8 C9 120.5(7) .
C7 C8 H8 119.8 .
C9 C8 H8 119.8 .
C8 C9 C4 120.6(6) .
C8 C9 H9 119.7 .
C4 C9 H9 119.7 .
N2 C10 C11 123.1(4) .
N2 C10 H10 118.5 .
C11 C10 H10 118.5 .
C14 C11 C10 120.1(4) .
C14 C11 H11 120.0 .
C10 C11 H11 120.0 .
N2 C12 C13 123.1(4) .
N2 C12 H12 118.4 .
C13 C12 H12 118.4 .
C12 C13 C14 120.0(4) .
C12 C13 H13 120.0 .
C14 C13 H13 120.0 .
C11 C14 C13 117.0(4) .
C11 C14 C14 122.2(5) 7_556
C13 C14 C14 120.8(5) 7_556
N3 C15 C16 123.0(4) .
N3 C15 H15 118.5 .
C16 C15 H15 118.5 .
C15 C16 C19 121.1(4) .
C15 C16 H16 119.4 .
C19 C16 H16 119.4 .
N3 C17 C18 121.4(4) .
N3 C17 H17 119.3 .
C18 C17 H17 119.3 .
C17 C18 C19 121.2(4) .
C17 C18 H18 119.4 .
C19 C18 H18 119.4 .
C18 C19 C16 115.2(4) .
C18 C19 C19 122.8(4) 2_556
C16 C19 C19 122.1(5) 2_556

loop_
_geom_bond_atom_site_label_1
_geom_bond_atom_site_label_2
_geom_bond_distance
_geom_bond_site_symmetry_2
Cu1 O1 1.954(3) .
Cu1 N1 2.007(4) .
Cu1 N3 2.007(3) .
Cu1 N2 2.019(3) .
Cu1 O2 2.216(3) 6
O1 C1 1.271(5) .
O2 C1 1.231(5) .
O2 Cu1 2.216(3) 6_556
O3 N4 1.167(13) .
O4 N4 1.216(9) .
N1 C2 1.481(5) .
N1 H1A 0.9200 .
N1 H1B 0.9200 .
N2 C12 1.336(6) .
N2 C10 1.341(6) .
N3 C15 1.340(6) .
N3 C17 1.340(6) .
N4 O4 1.216(9) 2_557
C1 C2 1.517(6) .
C2 C3 1.545(7) .
C2 H2 1.0000 .
C3 C4 1.504(8) .
C3 H3A 0.9900 .
C3 H3B 0.9900 .
C4 C5 1.387(8) .
C4 C9 1.390(8) .
C5 C6 1.394(10) .
C5 H5 0.9500 .
C6 C7 1.346(10) .
C6 H6 0.9500 .
C7 C8 1.358(10) .
C7 H7 0.9500 .
C8 C9 1.364(9) .
C8 H8 0.9500 .
C9 H9 0.9500 .
C10 C11 1.379(6) .
C10 H10 0.9500 .
C11 C14 1.371(7) .
C11 H11 0.9500 .
C12 C13 1.375(6) .
C12 H12 0.9500 .
C13 C14 1.387(6) .
C13 H13 0.9500 .
C14 C14 1.497(8) 7_556
C15 C16 1.353(7) .
C15 H15 0.9500 .
C16 C19 1.400(6) .
C16 H16 0.9500 .
C17 C18 1.389(6) .
C17 H17 0.9500 .
C18 C19 1.392(6) .
C18 H18 0.9500 .
C19 C19 1.453(8) 2_556
